data_7000770
loop_
_publ_author_name
'Pan, Mei'
'Zheng, Xiang-Li'
'Liu, Yu'
'Liu, Wei-Sheng'
'Su, Cheng-Yong'

_publ_section_title
;
 Structural and photoluminescent studies of lanthanide complexes with
 tripodal triRNTB (N-substituted tris(benzimidazol-2-ylmethyl)amine):
 ligand substituent, anionic and secondary ligand effects
;
_journal_issue 12
_journal_name_full 'Dalton Transactions'
_journal_page_first 2157
_journal_page_last 2169
_journal_paper_doi 10.1039/b818322h
_journal_year 2009
_chemical_formula_sum 'C56 H59 Cl3 N15 O13 Tb'
_chemical_formula_weight 1415.45
_chemical_name_systematic
;
?
;
_space_group_IT_number 19
_symmetry_cell_setting orthorhombic
_symmetry_space_group_name_Hall 'P 2ac 2ab'
_symmetry_space_group_name_H-M 'P 21 21 21'
_atom_sites_solution_hydrogens geom
_atom_sites_solution_primary direct
_atom_sites_solution_secondary difmap
_audit_creation_method SHELXL-97
_cell_angle_alpha 90.00
_cell_angle_beta 90.00
_cell_angle_gamma 90.00
_cell_formula_units_Z 4
_cell_length_a 12.809(5)
_cell_length_b 21.053(4)
_cell_length_c 22.626(4)
_cell_measurement_reflns_used 50
_cell_measurement_temperature 293(2)
_cell_measurement_theta_max 12.5
_cell_measurement_theta_min 5
_cell_volume 6102(3)
_computing_cell_refinement XSCANS
_computing_data_collection XSCANS
_computing_data_reduction XSCANS
_computing_structure_refinement 'SHELXL-97 (Sheldrick, 1997)'
_computing_structure_solution 'SHELXS-97 (Sheldrick, 1990)'
_diffrn_ambient_temperature 293(2)
_diffrn_measured_fraction_theta_full 0.999
_diffrn_measured_fraction_theta_max 0.999
_diffrn_measurement_device 'Siemense P4'
_diffrn_measurement_method '\w scan'
_diffrn_radiation_monochromator graphite
_diffrn_radiation_source 'fine-focus sealed tube'
_diffrn_radiation_type MoK\a
_diffrn_radiation_wavelength 0.71073
_diffrn_reflns_av_R_equivalents 0.0308
_diffrn_reflns_av_sigmaI/netI 0.0790
_diffrn_reflns_limit_h_max 15
_diffrn_reflns_limit_h_min -1
_diffrn_reflns_limit_k_max 25
_diffrn_reflns_limit_k_min -1
_diffrn_reflns_limit_l_max 27
_diffrn_reflns_limit_l_min -1
_diffrn_reflns_number 7940
_diffrn_reflns_theta_full 26.00
_diffrn_reflns_theta_max 26.00
_diffrn_reflns_theta_min 1.80
_exptl_absorpt_coefficient_mu 1.366
_exptl_absorpt_correction_T_max 0.6391
_exptl_absorpt_correction_T_min 0.6249
_exptl_absorpt_correction_type psi-scan
_exptl_crystal_colour Colorless
_exptl_crystal_density_diffrn 1.541
_exptl_crystal_density_method 'not measured'
_exptl_crystal_description Block
_exptl_crystal_F_000 2880
_exptl_crystal_size_max 0.38
_exptl_crystal_size_mid 0.38
_exptl_crystal_size_min 0.36
_refine_diff_density_max 0.909
_refine_diff_density_min -0.656
_refine_diff_density_rms 0.118
_refine_ls_abs_structure_details 'Flack H D (1983), Acta Cryst. A39, 876-881'
_refine_ls_abs_structure_Flack -0.006(18)
_refine_ls_extinction_coef 0.00058(7)
_refine_ls_extinction_expression Fc^*^=kFc[1+0.001xFc^2^\l^3^/sin(2\q)]^-1/4^
_refine_ls_extinction_method SHELXL
_refine_ls_goodness_of_fit_ref 1.024
_refine_ls_hydrogen_treatment geom
_refine_ls_matrix_type full
_refine_ls_number_parameters 785
_refine_ls_number_reflns 7677
_refine_ls_number_restraints 19
_refine_ls_restrained_S_all 1.027
_refine_ls_R_factor_all 0.0815
_refine_ls_R_factor_gt 0.0555
_refine_ls_shift/su_max 0.027
_refine_ls_shift/su_mean 0.011
_refine_ls_structure_factor_coef Fsqd
_refine_ls_weighting_details 'calc w=1/[\s^2^(Fo^2^)+(0.0746P)^2^+2.0984P] where P=(Fo^2^+2Fc^2^)/3'
_refine_ls_weighting_scheme calc
_refine_ls_wR_factor_gt 0.1254
_refine_ls_wR_factor_ref 0.1387
_reflns_number_gt 5964
_reflns_number_total 7677
_reflns_threshold_expression >2sigma(I)
_cod_data_source_file b818322h.txt
_cod_data_source_block 13
_cod_depositor_comments
;
The following automatic conversions were performed:
'_symmetry_cell_setting' value 'Orthorhombic' changed to 'orthorhombic'
according to '/home/saulius/struct/CIF-dictionaries/cif_core.dic'
dictionary named 'cif_core.dic' version 2.4.1 from 2010-06-29.

Automatic conversion script
Id: cif_fix_enum 1527 2010-12-29 10:47:43Z saulius 
;
_cod_original_sg_symbol_H-M P2(1)2(1)2(1)
_cod_database_code 7000770

loop_
_symmetry_equiv_pos_as_xyz
'x, y, z'
'-x+1/2, -y, z+1/2'
'-x, y+1/2, -z+1/2'
'x+1/2, -y+1/2, -z'

loop_
_atom_site_label
_atom_site_type_symbol
_atom_site_fract_x
_atom_site_fract_y
_atom_site_fract_z
_atom_site_U_iso_or_equiv
_atom_site_adp_type
_atom_site_occupancy
_atom_site_symmetry_multiplicity
_atom_site_calc_flag
_atom_site_refinement_flags
_atom_site_disorder_assembly
_atom_site_disorder_group
Tb1 Tb 0.37290(3) 0.801710(14) 0.283440(14) 0.02779(6) Uani 1 1 d . . .
N1 N 0.5504(4) 0.8500(3) 0.3293(3) 0.0322(15) Uani 1 1 d . . .
N2 N 0.1983(5) 0.7555(3) 0.2374(2) 0.0354(16) Uani 1 1 d . . .
N11 N 0.4943(4) 0.7257(3) 0.3272(2) 0.0300(15) Uani 1 1 d . . .
N12 N 0.5722(4) 0.6989(3) 0.4115(2) 0.0349(14) Uani 1 1 d . . .
C11 C 0.5789(6) 0.8134(3) 0.3823(3) 0.0384(19) Uani 1 1 d . . .
H11A H 0.5408 0.8297 0.4155 0.080 Uiso 1 1 d R . .
H11B H 0.6522 0.8177 0.3901 0.080 Uiso 1 1 d R . .
C12 C 0.5499(6) 0.7447(3) 0.3735(3) 0.0314(18) Uani 1 1 d . . .
C13 C 0.5304(6) 0.6434(3) 0.3892(4) 0.038(2) Uani 1 1 d . . .
C14 C 0.5276(7) 0.5807(3) 0.4110(4) 0.051(2) Uani 1 1 d . . .
H14A H 0.5593 0.5695 0.4480 0.080 Uiso 1 1 d R . .
C15 C 0.4792(7) 0.5375(4) 0.3782(4) 0.053(3) Uani 1 1 d . . .
H15A H 0.4779 0.4944 0.3920 0.080 Uiso 1 1 d R . .
C16 C 0.4280(7) 0.5522(4) 0.3230(4) 0.057(3) Uani 1 1 d . . .
H16A H 0.3914 0.5196 0.3017 0.080 Uiso 1 1 d R . .
C17 C 0.4325(6) 0.6146(3) 0.3022(3) 0.039(2) Uani 1 1 d . . .
H17A H 0.4025 0.6258 0.2647 0.080 Uiso 1 1 d R . .
C18 C 0.4822(5) 0.6591(3) 0.3356(3) 0.0319(18) Uani 1 1 d . . .
C19 C 0.6270(7) 0.7057(4) 0.4673(3) 0.053(2) Uani 1 1 d . . .
H19A H 0.6472 0.7492 0.4726 0.080 Uiso 1 1 d R . .
H19B H 0.5827 0.6928 0.4993 0.080 Uiso 1 1 d R . .
H19C H 0.6883 0.6794 0.4666 0.080 Uiso 1 1 d R . .
N21 N 0.3522(5) 0.8793(2) 0.3641(2) 0.0338(16) Uani 1 1 d . . .
N22 N 0.3909(6) 0.9789(3) 0.3927(3) 0.048(2) Uani 1 1 d . . .
C21 C 0.5326(6) 0.9173(3) 0.3447(4) 0.041(2) Uani 1 1 d . . .
H21A H 0.5423 0.9440 0.3108 0.080 Uiso 1 1 d R . .
H21B H 0.5814 0.9299 0.3747 0.080 Uiso 1 1 d R . .
C22 C 0.4243(7) 0.9236(3) 0.3677(3) 0.042(2) Uani 1 1 d . . .
C23 C 0.2846(8) 0.9685(4) 0.4050(3) 0.049(2) Uani 1 1 d . . .
C24 C 0.2096(9) 1.0084(5) 0.4289(4) 0.072(3) Uani 1 1 d . . .
H24A H 0.2273 1.0505 0.4418 0.080 Uiso 1 1 d R . .
C25 C 0.1111(9) 0.9837(5) 0.4347(4) 0.076(3) Uani 1 1 d . . .
H25A H 0.0561 1.0100 0.4499 0.080 Uiso 1 1 d R . .
C26 C 0.0893(7) 0.9205(4) 0.4172(4) 0.059(3) Uani 1 1 d . . .
H26A H 0.0192 0.9048 0.4212 0.080 Uiso 1 1 d R . .
C27 C 0.1624(6) 0.8828(4) 0.3951(3) 0.051(2) Uani 1 1 d . . .
H27A H 0.1468 0.8397 0.3845 0.080 Uiso 1 1 d R . .
C28 C 0.2635(7) 0.9061(4) 0.3884(3) 0.043(2) Uani 1 1 d . . .
C29 C 0.4502(9) 1.0363(4) 0.4028(5) 0.085(4) Uani 1 1 d . . .
H29A H 0.5213 1.0299 0.3909 0.080 Uiso 1 1 d R . .
H29B H 0.4200 1.0699 0.3799 0.080 Uiso 1 1 d R . .
H29C H 0.4482 1.0474 0.4440 0.080 Uiso 1 1 d R . .
N31 N 0.4891(4) 0.8605(2) 0.2146(3) 0.0356(15) Uani 1 1 d . . .
N32 N 0.6478(5) 0.8641(3) 0.1761(3) 0.0438(18) Uani 1 1 d . . .
C31 C 0.6347(5) 0.8447(3) 0.2857(3) 0.0436(18) Uani 1 1 d . . .
H31A H 0.6642 0.8028 0.2866 0.080 Uiso 1 1 d R . .
H31B H 0.6887 0.8748 0.2947 0.080 Uiso 1 1 d R . .
C32 C 0.5916(5) 0.8581(3) 0.2252(3) 0.0366(19) Uani 1 1 d . . .
C33 C 0.5815(7) 0.8705(3) 0.1299(3) 0.043(2) Uani 1 1 d . . .
C34 C 0.5972(7) 0.8766(4) 0.0696(4) 0.053(3) Uani 1 1 d . . .
H34A H 0.6663 0.8756 0.0531 0.080 Uiso 1 1 d R . .
C35 C 0.5106(8) 0.8824(4) 0.0351(4) 0.058(3) Uani 1 1 d . . .
H35A H 0.5211 0.8856 -0.0068 0.080 Uiso 1 1 d R . .
C36 C 0.4100(8) 0.8826(4) 0.0576(4) 0.067(3) Uani 1 1 d . . .
H36A H 0.3524 0.8893 0.0311 0.080 Uiso 1 1 d R . .
C37 C 0.3921(7) 0.8759(3) 0.1186(3) 0.050(2) Uani 1 1 d . . .
H37A H 0.3233 0.8749 0.1353 0.080 Uiso 1 1 d R . .
C38 C 0.4783(6) 0.8697(3) 0.1533(3) 0.0355(19) Uani 1 1 d . . .
C39 C 0.7611(7) 0.8657(5) 0.1713(5) 0.091(4) Uani 1 1 d . . .
H39A H 0.7916 0.8606 0.2097 0.080 Uiso 1 1 d R . .
H39B H 0.7824 0.8311 0.1463 0.080 Uiso 1 1 d R . .
H39C H 0.7840 0.9051 0.1543 0.080 Uiso 1 1 d R . .
N41 N 0.2470(5) 0.8803(3) 0.2450(3) 0.0341(16) Uani 1 1 d . . .
N42 N 0.0856(5) 0.9152(3) 0.2593(3) 0.0400(17) Uani 1 1 d . . .
C41 C 0.1106(5) 0.7981(3) 0.2530(3) 0.0365(17) Uani 1 1 d . . .
H41A H 0.0851 0.7880 0.2918 0.080 Uiso 1 1 d R . .
H41B H 0.0548 0.7922 0.2252 0.080 Uiso 1 1 d R . .
C42 C 0.1470(6) 0.8643(3) 0.2516(3) 0.037(2) Uani 1 1 d . . .
C43 C 0.1481(6) 0.9681(4) 0.2569(3) 0.043(2) Uani 1 1 d . . .
C44 C 0.1246(8) 1.0320(4) 0.2613(4) 0.053(2) Uani 1 1 d . . .
H44A H 0.0549 1.0468 0.2685 0.080 Uiso 1 1 d R . .
C45 C 0.2082(7) 1.0740(4) 0.2543(5) 0.062(3) Uani 1 1 d . . .
H45A H 0.1960 1.1189 0.2561 0.080 Uiso 1 1 d R . .
C46 C 0.3090(8) 1.0525(4) 0.2455(4) 0.061(3) Uani 1 1 d . . .
H46A H 0.3639 1.0833 0.2418 0.080 Uiso 1 1 d R . .
C47 C 0.3327(7) 0.9895(4) 0.2408(4) 0.047(2) Uani 1 1 d . . .
H47A H 0.4026 0.9749 0.2336 0.080 Uiso 1 1 d R . .
C48 C 0.2483(6) 0.9468(3) 0.2478(3) 0.038(2) Uani 1 1 d . . .
C49 C -0.0293(6) 0.9169(4) 0.2679(4) 0.057(3) Uani 1 1 d . . .
H49A H -0.0558 0.8742 0.2680 0.080 Uiso 1 1 d R . .
H49B H -0.0453 0.9369 0.3049 0.080 Uiso 1 1 d R . .
H49C H -0.0611 0.9404 0.2363 0.080 Uiso 1 1 d R . .
N51 N 0.3931(5) 0.7322(3) 0.1977(2) 0.0375(16) Uani 1 1 d . . .
N52 N 0.3521(5) 0.7194(3) 0.1025(2) 0.0413(18) Uani 1 1 d . . .
C51 C 0.2088(6) 0.7512(4) 0.1713(3) 0.041(2) Uani 1 1 d . . .
H51A H 0.1915 0.7911 0.1533 0.080 Uiso 1 1 d R . .
H51B H 0.1623 0.7192 0.1564 0.080 Uiso 1 1 d R . .
C52 C 0.3196(7) 0.7338(3) 0.1574(3) 0.039(2) Uani 1 1 d . . .
C53 C 0.4588(7) 0.7108(3) 0.1071(3) 0.044(2) Uani 1 1 d . . .
C54 C 0.5334(7) 0.7008(4) 0.0636(3) 0.053(2) Uani 1 1 d . . .
H54A H 0.5145 0.6982 0.0226 0.080 Uiso 1 1 d R . .
C55 C 0.6352(8) 0.6946(4) 0.0817(4) 0.064(3) Uani 1 1 d . . .
H55A H 0.6892 0.6878 0.0530 0.080 Uiso 1 1 d R . .
C56 C 0.6622(7) 0.6992(4) 0.1410(4) 0.061(3) Uani 1 1 d . . .
H56A H 0.7339 0.6933 0.1521 0.080 Uiso 1 1 d R . .
C57 C 0.5884(6) 0.7099(3) 0.1847(4) 0.046(2) Uani 1 1 d . . .
H57A H 0.6071 0.7131 0.2256 0.080 Uiso 1 1 d R . .
C58 C 0.4859(7) 0.7165(3) 0.1665(3) 0.037(2) Uani 1 1 d . . .
C59 C 0.2888(8) 0.7193(5) 0.0502(4) 0.072(3) Uani 1 1 d . . .
H59A H 0.2170 0.7262 0.0605 0.080 Uiso 1 1 d R . .
H59B H 0.3118 0.7525 0.0242 0.080 Uiso 1 1 d R . .
H59C H 0.2955 0.6790 0.0306 0.080 Uiso 1 1 d R . .
N61 N 0.2649(5) 0.7351(3) 0.3504(3) 0.0348(16) Uani 1 1 d . . .
N62 N 0.1907(5) 0.6402(3) 0.3615(3) 0.0439(18) Uani 1 1 d . . .
C61 C 0.1786(6) 0.6909(3) 0.2622(3) 0.040(2) Uani 1 1 d . . .
H61A H 0.2180 0.6601 0.2403 0.080 Uiso 1 1 d R . .
H61B H 0.1058 0.6809 0.2586 0.080 Uiso 1 1 d R . .
C62 C 0.2093(5) 0.6894(4) 0.3261(3) 0.0386(19) Uani 1 1 d . . .
C63 C 0.2369(6) 0.6546(4) 0.4144(4) 0.043(2) Uani 1 1 d . . .
C64 C 0.2464(8) 0.6196(4) 0.4665(4) 0.065(3) Uani 1 1 d . . .
H64A H 0.2137 0.5788 0.4706 0.080 Uiso 1 1 d R . .
C65 C 0.3081(8) 0.6484(5) 0.5117(4) 0.069(3) Uani 1 1 d . . .
H65A H 0.3203 0.6254 0.5476 0.080 Uiso 1 1 d R . .
C66 C 0.3494(6) 0.7067(4) 0.5048(4) 0.057(3) Uani 1 1 d . . .
H66A H 0.3854 0.7255 0.5377 0.080 Uiso 1 1 d R . .
C67 C 0.3398(6) 0.7417(4) 0.4527(3) 0.043(2) Uani 1 1 d . . .
H67A H 0.3710 0.7829 0.4484 0.080 Uiso 1 1 d R . .
C68 C 0.2842(5) 0.7134(3) 0.4073(3) 0.034(2) Uani 1 1 d . . .
C69 C 0.1338(9) 0.5830(4) 0.3451(5) 0.073(3) Uani 1 1 d . . .
H69A H 0.1099 0.5862 0.3050 0.080 Uiso 1 1 d R . .
H69B H 0.1788 0.5467 0.3489 0.080 Uiso 1 1 d R . .
H69C H 0.0749 0.5782 0.3710 0.080 Uiso 1 1 d R . .
Cl1 Cl -0.1320(2) 0.73492(10) 0.32238(10) 0.0575(6) Uani 1 1 d . . .
O11 O -0.2251(5) 0.7102(3) 0.3456(4) 0.105(3) Uani 1 1 d . . .
O12 O -0.0528(6) 0.6939(5) 0.3326(4) 0.128(3) Uani 1 1 d . . .
O13 O -0.1132(8) 0.7941(4) 0.3475(3) 0.125(3) Uani 1 1 d . . .
O14 O -0.1403(7) 0.7441(4) 0.2611(3) 0.104(3) Uani 1 1 d . . .
Cl2 Cl 0.2294(2) 0.53277(13) 0.16354(17) 0.0913(10) Uani 1 1 d . . .
O21 O 0.3036(8) 0.5769(5) 0.1583(6) 0.168(5) Uani 1 1 d . . .
O22 O 0.1342(8) 0.5567(4) 0.1787(5) 0.158(5) Uani 1 1 d D . .
O23 O 0.2594(9) 0.4965(7) 0.2225(6) 0.194(5) Uani 1 1 d . . .
O24 O 0.2279(9) 0.4886(5) 0.1228(5) 0.169(5) Uani 1 1 d . . .
Cl3 Cl 0.03004(17) 0.89218(11) 0.08854(10) 0.0951(11) Uani 1 1 d D A 1
O31 O 0.0196(9) 0.9188(4) 0.03131(18) 0.174(12) Uiso 0.40 1 d PD A 1
O32 O -0.0379(4) 0.8404(2) 0.0968(5) 0.177(10) Uiso 0.50 1 d PD A 1
O33 O 0.1348(3) 0.8732(4) 0.0980(5) 0.28(3) Uiso 0.30 1 d PD A 1
O31' O -0.0547(4) 0.8893(5) 0.0481(3) 0.185(9) Uiso 0.60 1 d PD B 2
O32' O 0.0330(9) 0.8350(2) 0.1217(3) 0.200(11) Uiso 0.50 1 d PD C 2
O33' O 0.1245(3) 0.9027(5) 0.0588(3) 0.182(7) Uiso 0.70 1 d PD D 2
O34 O 0.0064(6) 0.9424(3) 0.1302(3) 0.221(7) Uiso 1 1 d D . .
N1W N 0.4533(12) 0.8863(6) 0.5081(5) 0.135(5) Uani 1 1 d . . .
C1W C 0.4059(9) 0.9086(6) 0.5414(5) 0.079(4) Uani 1 1 d . . .
C2W C 0.3350(9) 0.9329(6) 0.5852(6) 0.103(5) Uani 1 1 d . . .
H2WA H 0.3590 0.9742 0.5968 0.080 Uiso 1 1 d R . .
H2WB H 0.2653 0.9360 0.5699 0.080 Uiso 1 1 d R . .
H2WC H 0.3355 0.9051 0.6188 0.080 Uiso 1 1 d R . .
O1W O -0.0607(17) 0.6714(10) 0.1185(9) 0.140(7) Uiso 0.50 1 d P E 1
O1W' O 0.031(2) 0.6570(10) 0.1068(12) 0.244(14) Uiso 0.50 1 d PD F 2

loop_
_atom_site_aniso_label
_atom_site_aniso_U_11
_atom_site_aniso_U_22
_atom_site_aniso_U_33
_atom_site_aniso_U_23
_atom_site_aniso_U_13
_atom_site_aniso_U_12
Tb1 0.02664(12) 0.02567(11) 0.03108(12) -0.00055(16) 0.00071(17) -0.00040(17)
N1 0.024(3) 0.033(3) 0.039(3) -0.001(3) 0.002(3) -0.004(3)
N2 0.038(3) 0.033(3) 0.035(3) 0.000(3) -0.004(3) 0.002(3)
N11 0.030(3) 0.027(3) 0.033(3) 0.007(3) -0.005(3) 0.001(3)
N12 0.030(3) 0.039(3) 0.036(3) 0.016(3) -0.001(3) -0.002(3)
C11 0.032(3) 0.046(4) 0.038(4) 0.013(4) -0.009(3) -0.006(4)
C12 0.029(3) 0.037(4) 0.029(3) -0.008(3) 0.008(3) 0.001(3)
C13 0.031(4) 0.029(4) 0.054(5) -0.003(4) 0.007(4) -0.002(3)
C14 0.057(5) 0.033(4) 0.063(5) 0.022(4) -0.002(5) 0.007(4)
C15 0.062(6) 0.033(4) 0.065(6) 0.007(4) 0.005(5) 0.008(4)
C16 0.045(5) 0.037(4) 0.089(7) 0.002(5) 0.023(5) 0.000(4)
C17 0.039(4) 0.036(4) 0.043(4) -0.012(3) -0.006(4) 0.002(4)
C18 0.026(3) 0.027(3) 0.043(4) 0.007(3) 0.007(3) 0.008(3)
C19 0.065(5) 0.056(4) 0.039(4) 0.008(4) -0.012(5) -0.021(6)
N21 0.037(4) 0.026(3) 0.038(3) -0.002(3) 0.007(3) 0.007(3)
N22 0.063(5) 0.036(3) 0.047(3) -0.009(3) 0.003(4) 0.003(4)
C21 0.040(4) 0.030(4) 0.052(5) -0.007(4) 0.015(4) -0.003(4)
C22 0.058(5) 0.032(4) 0.036(4) -0.005(3) 0.003(4) 0.009(4)
C23 0.074(6) 0.042(4) 0.032(4) -0.004(4) 0.006(5) 0.017(5)
C24 0.093(8) 0.054(5) 0.070(6) -0.012(5) 0.018(6) 0.026(6)
C25 0.076(7) 0.083(6) 0.068(6) 0.009(5) 0.019(6) 0.043(6)
C26 0.054(5) 0.073(6) 0.049(5) 0.013(5) 0.010(4) 0.023(5)
C27 0.051(5) 0.061(5) 0.041(4) 0.006(4) 0.021(4) 0.013(4)
C28 0.055(5) 0.053(5) 0.020(3) 0.006(4) 0.006(4) 0.013(4)
C29 0.103(8) 0.044(5) 0.108(8) -0.040(5) 0.028(8) -0.011(6)
N31 0.034(3) 0.030(3) 0.044(3) -0.002(3) 0.000(4) -0.001(3)
N32 0.035(4) 0.041(3) 0.055(4) 0.005(3) 0.012(3) 0.005(3)
C31 0.028(3) 0.048(4) 0.055(4) 0.002(4) 0.018(5) 0.000(4)
C32 0.026(3) 0.039(4) 0.045(4) -0.003(4) 0.008(3) -0.003(3)
C33 0.053(5) 0.032(4) 0.043(4) 0.010(4) 0.006(4) 0.007(4)
C34 0.058(6) 0.043(4) 0.059(5) 0.008(4) 0.018(5) -0.006(4)
C35 0.090(7) 0.049(5) 0.035(4) 0.006(4) 0.006(5) 0.001(6)
C36 0.082(7) 0.071(6) 0.047(5) 0.015(5) -0.014(5) 0.000(6)
C37 0.065(6) 0.036(4) 0.048(4) 0.013(4) -0.006(5) 0.002(4)
C38 0.042(4) 0.027(3) 0.037(4) 0.001(3) 0.004(4) 0.002(3)
C39 0.034(5) 0.104(8) 0.135(10) 0.046(8) 0.035(6) 0.005(6)
N41 0.030(3) 0.029(3) 0.043(3) -0.001(3) -0.002(3) -0.001(3)
N42 0.038(3) 0.036(3) 0.046(3) 0.005(3) -0.001(3) 0.004(3)
C41 0.028(3) 0.035(3) 0.047(4) -0.001(4) 0.001(3) -0.007(4)
C42 0.033(4) 0.044(4) 0.033(4) 0.010(3) -0.011(3) -0.002(3)
C43 0.041(5) 0.043(4) 0.044(4) 0.007(4) -0.001(4) 0.012(4)
C44 0.048(4) 0.051(4) 0.061(5) -0.005(4) 0.004(5) 0.019(5)
C45 0.064(6) 0.025(4) 0.098(7) 0.007(5) -0.002(6) 0.001(4)
C46 0.068(6) 0.036(4) 0.080(6) 0.004(5) -0.008(6) -0.006(5)
C47 0.049(5) 0.035(4) 0.056(5) 0.004(4) -0.008(4) -0.009(4)
C48 0.051(5) 0.028(4) 0.034(4) 0.010(3) 0.002(4) 0.000(4)
C49 0.030(4) 0.061(5) 0.079(7) 0.000(5) 0.000(4) 0.002(4)
N51 0.036(3) 0.040(3) 0.036(3) 0.006(3) 0.002(3) 0.000(3)
N52 0.058(4) 0.040(3) 0.025(3) -0.003(3) 0.000(3) 0.002(3)
C51 0.037(4) 0.047(4) 0.038(4) -0.008(4) -0.012(4) -0.006(4)
C52 0.055(5) 0.025(3) 0.038(4) 0.002(3) 0.003(4) -0.008(4)
C53 0.073(5) 0.021(4) 0.039(4) -0.002(3) -0.004(4) -0.013(4)
C54 0.092(6) 0.033(4) 0.035(4) 0.012(4) 0.009(4) 0.013(6)
C55 0.092(6) 0.044(4) 0.056(4) 0.011(4) 0.030(5) 0.030(6)
C56 0.057(5) 0.045(4) 0.080(6) 0.000(6) 0.026(5) 0.006(5)
C57 0.049(4) 0.036(4) 0.053(5) -0.005(4) 0.001(4) -0.003(4)
C58 0.053(5) 0.034(4) 0.025(3) 0.003(3) 0.001(4) 0.006(4)
C59 0.091(7) 0.084(7) 0.042(5) -0.011(5) -0.004(6) -0.009(7)
N61 0.034(3) 0.032(3) 0.038(3) 0.008(3) 0.007(3) 0.004(3)
N62 0.031(3) 0.033(3) 0.068(4) 0.003(3) 0.003(4) -0.002(3)
C61 0.032(4) 0.037(4) 0.052(4) 0.001(4) -0.003(3) 0.000(4)
C62 0.030(3) 0.035(4) 0.051(4) 0.008(4) 0.007(3) -0.005(4)
C63 0.033(4) 0.041(4) 0.057(5) 0.006(4) 0.014(4) 0.005(4)
C64 0.066(6) 0.056(5) 0.072(6) 0.017(5) 0.025(5) 0.006(5)
C65 0.069(6) 0.097(7) 0.040(5) 0.017(5) 0.006(5) 0.035(6)
C66 0.047(5) 0.074(6) 0.050(4) -0.007(5) 0.006(4) 0.016(5)
C67 0.038(4) 0.056(5) 0.036(4) 0.005(4) 0.011(3) 0.012(4)
C68 0.022(3) 0.044(4) 0.035(4) 0.005(3) 0.004(3) 0.012(3)
C69 0.079(6) 0.039(4) 0.101(7) 0.014(5) 0.011(8) -0.008(6)
Cl1 0.0520(11) 0.0514(11) 0.0691(13) 0.0071(11) 0.0139(14) 0.0017(13)
O11 0.068(4) 0.083(5) 0.163(7) 0.030(5) 0.064(5) 0.004(4)
O12 0.060(4) 0.141(6) 0.184(8) 0.076(7) 0.018(5) 0.045(5)
O13 0.196(9) 0.088(5) 0.089(5) -0.022(5) 0.048(6) -0.049(7)
O14 0.099(6) 0.141(7) 0.074(4) 0.018(5) -0.004(5) -0.016(6)
Cl2 0.0613(16) 0.0675(15) 0.145(3) -0.0381(18) 0.0174(19) -0.0083(14)
O21 0.128(8) 0.113(7) 0.263(13) -0.046(9) 0.067(9) -0.051(7)
O22 0.095(6) 0.124(7) 0.256(12) -0.057(8) 0.007(9) 0.037(7)
O23 0.164(9) 0.235(11) 0.184(11) -0.062(11) -0.041(11) 0.091(9)
O24 0.146(9) 0.171(8) 0.191(9) -0.123(7) -0.025(9) 0.020(8)
Cl3 0.131(3) 0.0910(19) 0.0631(16) 0.0097(16) -0.0129(19) -0.010(2)
N1W 0.200(14) 0.115(9) 0.088(7) -0.017(7) -0.032(9) 0.011(10)
C1W 0.087(8) 0.083(7) 0.068(6) 0.002(6) -0.019(6) -0.006(7)
C2W 0.082(9) 0.093(8) 0.134(11) 0.030(8) -0.014(8) 0.008(7)

loop_
_atom_type_symbol
_atom_type_description
_atom_type_scat_dispersion_real
_atom_type_scat_dispersion_imag
_atom_type_scat_source
C C 0.0033 0.0016 'International Tables Vol C Tables 4.2.6.8 and 6.1.1.4'
H H 0.0000 0.0000 'International Tables Vol C Tables 4.2.6.8 and 6.1.1.4'
N N 0.0061 0.0033 'International Tables Vol C Tables 4.2.6.8 and 6.1.1.4'
O O 0.0106 0.0060 'International Tables Vol C Tables 4.2.6.8 and 6.1.1.4'
Cl Cl 0.1484 0.1585 'International Tables Vol C Tables 4.2.6.8 and 6.1.1.4'
Tb Tb -0.1723 4.1537 'International Tables Vol C Tables 4.2.6.8 and 6.1.1.4'

loop_
_geom_angle_atom_site_label_1
_geom_angle_atom_site_label_2
_geom_angle_atom_site_label_3
_geom_angle
_geom_angle_site_symmetry_1
_geom_angle_site_symmetry_3
_geom_angle_publ_flag
N11 Tb1 N51 82.09(19) . . ?
N11 Tb1 N21 101.67(18) . . ?
N51 Tb1 N21 175.24(18) . . ?
N11 Tb1 N41 176.7(2) . . ?
N51 Tb1 N41 101.01(19) . . ?
N21 Tb1 N41 75.31(19) . . ?
N11 Tb1 N31 101.50(19) . . ?
N51 Tb1 N31 74.74(19) . . ?
N21 Tb1 N31 101.49(19) . . ?
N41 Tb1 N31 80.62(19) . . ?
N11 Tb1 N61 74.78(19) . . ?
N51 Tb1 N61 101.82(19) . . ?
N21 Tb1 N61 82.11(19) . . ?
N41 Tb1 N61 103.2(2) . . ?
N31 Tb1 N61 175.38(18) . . ?
N11 Tb1 N2 117.12(18) . . ?
N51 Tb1 N2 63.76(19) . . ?
N21 Tb1 N2 116.33(19) . . ?
N41 Tb1 N2 63.69(18) . . ?
N31 Tb1 N2 116.21(19) . . ?
N61 Tb1 N2 64.05(19) . . ?
N11 Tb1 N1 63.52(18) . . ?
N51 Tb1 N1 116.21(18) . . ?
N21 Tb1 N1 63.63(18) . . ?
N41 Tb1 N1 115.69(18) . . ?
N31 Tb1 N1 63.19(19) . . ?
N61 Tb1 N1 116.59(19) . . ?
N2 Tb1 N1 179.28(18) . . ?
C31 N1 C11 109.0(5) . . ?
C31 N1 C21 110.2(5) . . ?
C11 N1 C21 110.3(6) . . ?
C31 N1 Tb1 109.4(4) . . ?
C11 N1 Tb1 109.0(4) . . ?
C21 N1 Tb1 108.8(4) . . ?
C41 N2 C61 109.5(5) . . ?
C41 N2 C51 109.9(6) . . ?
C61 N2 C51 109.5(6) . . ?
C41 N2 Tb1 108.9(4) . . ?
C61 N2 Tb1 109.3(4) . . ?
C51 N2 Tb1 109.7(4) . . ?
C12 N11 C18 104.5(6) . . ?
C12 N11 Tb1 117.6(4) . . ?
C18 N11 Tb1 129.0(5) . . ?
C12 N12 C13 107.2(6) . . ?
C12 N12 C19 126.7(6) . . ?
C13 N12 C19 126.0(6) . . ?
N1 C11 C12 109.5(6) . . ?
N1 C11 H11A 109.0 . . ?
C12 C11 H11A 108.7 . . ?
N1 C11 H11B 110.2 . . ?
C12 C11 H11B 110.8 . . ?
H11A C11 H11B 108.6 . . ?
N12 C12 N11 114.0(6) . . ?
N12 C12 C11 124.2(6) . . ?
N11 C12 C11 121.7(6) . . ?
N12 C13 C18 106.6(6) . . ?
N12 C13 C14 132.4(7) . . ?
C18 C13 C14 121.0(7) . . ?
C15 C14 C13 117.3(8) . . ?
C15 C14 H14A 121.2 . . ?
C13 C14 H14A 121.6 . . ?
C14 C15 C16 123.2(8) . . ?
C14 C15 H15A 118.3 . . ?
C16 C15 H15A 118.5 . . ?
C17 C16 C15 118.3(8) . . ?
C17 C16 H16A 121.6 . . ?
C15 C16 H16A 120.1 . . ?
C18 C17 C16 118.6(7) . . ?
C18 C17 H17A 120.6 . . ?
C16 C17 H17A 120.7 . . ?
C17 C18 C13 121.6(6) . . ?
C17 C18 N11 130.9(7) . . ?
C13 C18 N11 107.5(6) . . ?
N12 C19 H19A 109.4 . . ?
N12 C19 H19B 110.0 . . ?
H19A C19 H19B 109.5 . . ?
N12 C19 H19C 108.9 . . ?
H19A C19 H19C 109.5 . . ?
H19B C19 H19C 109.5 . . ?
C22 N21 C28 105.2(6) . . ?
C22 N21 Tb1 116.2(5) . . ?
C28 N21 Tb1 130.8(5) . . ?
C22 N22 C23 104.6(6) . . ?
C22 N22 C29 128.0(8) . . ?
C23 N22 C29 127.4(7) . . ?
N1 C21 C22 108.2(6) . . ?
N1 C21 H21A 110.6 . . ?
C22 C21 H21A 110.4 . . ?
N1 C21 H21B 109.4 . . ?
C22 C21 H21B 109.6 . . ?
H21A C21 H21B 108.6 . . ?
N21 C22 N22 114.3(7) . . ?
N21 C22 C21 124.7(6) . . ?
N22 C22 C21 120.9(7) . . ?
C24 C23 C28 122.8(9) . . ?
C24 C23 N22 130.8(8) . . ?
C28 C23 N22 106.4(7) . . ?
C25 C24 C23 116.5(9) . . ?
C25 C24 H24A 122.5 . . ?
C23 C24 H24A 120.9 . . ?
C24 C25 C26 120.7(9) . . ?
C24 C25 H25A 119.4 . . ?
C26 C25 H25A 119.8 . . ?
C27 C26 C25 121.9(9) . . ?
C27 C26 H26A 119.3 . . ?
C25 C26 H26A 118.8 . . ?
C26 C27 C28 119.2(8) . . ?
C26 C27 H27A 120.8 . . ?
C28 C27 H27A 119.9 . . ?
N21 C28 C27 131.6(8) . . ?
N21 C28 C23 109.4(7) . . ?
C27 C28 C23 118.9(8) . . ?
N22 C29 H29A 109.7 . . ?
N22 C29 H29B 108.6 . . ?
H29A C29 H29B 109.5 . . ?
N22 C29 H29C 110.1 . . ?
H29A C29 H29C 109.5 . . ?
H29B C29 H29C 109.5 . . ?
C32 N31 C38 106.2(6) . . ?
C32 N31 Tb1 117.2(5) . . ?
C38 N31 Tb1 128.9(5) . . ?
C32 N32 C33 108.4(6) . . ?
C32 N32 C39 127.1(8) . . ?
C33 N32 C39 124.5(8) . . ?
N1 C31 C32 109.1(6) . . ?
N1 C31 H31A 110.2 . . ?
C32 C31 H31A 109.7 . . ?
N1 C31 H31B 109.7 . . ?
C32 C31 H31B 109.6 . . ?
H31A C31 H31B 108.4 . . ?
N32 C32 N31 112.1(7) . . ?
N32 C32 C31 125.5(6) . . ?
N31 C32 C31 122.2(7) . . ?
N32 C33 C34 132.7(8) . . ?
N32 C33 C38 107.1(6) . . ?
C34 C33 C38 120.1(8) . . ?
C35 C34 C33 117.0(8) . . ?
C35 C34 H34A 122.1 . . ?
C33 C34 H34A 120.9 . . ?
C34 C35 C36 123.3(8) . . ?
C34 C35 H35A 117.2 . . ?
C36 C35 H35A 119.5 . . ?
C35 C36 C37 120.7(9) . . ?
C35 C36 H36A 119.1 . . ?
C37 C36 H36A 120.1 . . ?
C38 C37 C36 116.3(9) . . ?
C38 C37 H37A 121.1 . . ?
C36 C37 H37A 122.6 . . ?
C37 C38 N31 131.4(7) . . ?
C37 C38 C33 122.6(7) . . ?
N31 C38 C33 106.1(6) . . ?
N32 C39 H39A 109.6 . . ?
N32 C39 H39B 108.0 . . ?
H39A C39 H39B 109.5 . . ?
N32 C39 H39C 110.8 . . ?
H39A C39 H39C 109.5 . . ?
H39B C39 H39C 109.5 . . ?
C42 N41 C48 105.1(6) . . ?
C42 N41 Tb1 114.8(4) . . ?
C48 N41 Tb1 130.2(5) . . ?
C42 N42 C43 107.5(6) . . ?
C42 N42 C49 128.2(7) . . ?
C43 N42 C49 124.3(6) . . ?
C42 C41 N2 109.2(6) . . ?
C42 C41 H41A 109.7 . . ?
N2 C41 H41A 110.0 . . ?
C42 C41 H41B 110.0 . . ?
N2 C41 H41B 109.4 . . ?
H41A C41 H41B 108.5 . . ?
N41 C42 N42 112.1(6) . . ?
N41 C42 C41 123.2(6) . . ?
N42 C42 C41 124.7(6) . . ?
N42 C43 C48 106.7(6) . . ?
N42 C43 C44 131.3(8) . . ?
C48 C43 C44 122.0(8) . . ?
C43 C44 C45 116.2(8) . . ?
C43 C44 H44A 122.1 . . ?
C45 C44 H44A 121.7 . . ?
C46 C45 C44 121.6(7) . . ?
C46 C45 H45A 118.7 . . ?
C44 C45 H45A 119.6 . . ?
C47 C46 C45 122.5(8) . . ?
C47 C46 H46A 119.1 . . ?
C45 C46 H46A 118.4 . . ?
C46 C47 C48 116.0(8) . . ?
C46 C47 H47A 122.1 . . ?
C48 C47 H47A 121.9 . . ?
C43 C48 N41 108.7(7) . . ?
C43 C48 C47 121.6(7) . . ?
N41 C48 C47 129.7(7) . . ?
N42 C49 H49A 109.2 . . ?
N42 C49 H49B 109.7 . . ?
H49A C49 H49B 109.5 . . ?
N42 C49 H49C 109.6 . . ?
H49A C49 H49C 109.5 . . ?
H49B C49 H49C 109.5 . . ?
C52 N51 C58 105.1(6) . . ?
C52 N51 Tb1 117.5(5) . . ?
C58 N51 Tb1 128.5(4) . . ?
C52 N52 C53 105.4(6) . . ?
C52 N52 C59 126.0(7) . . ?
C53 N52 C59 128.4(7) . . ?
C52 C51 N2 107.9(6) . . ?
C52 C51 H51A 110.1 . . ?
N2 C51 H51A 110.4 . . ?
C52 C51 H51B 110.0 . . ?
N2 C51 H51B 109.6 . . ?
H51A C51 H51B 108.7 . . ?
N51 C52 N52 114.5(7) . . ?
N51 C52 C51 122.7(7) . . ?
N52 C52 C51 122.8(7) . . ?
N52 C53 C54 130.4(7) . . ?
N52 C53 C58 107.9(7) . . ?
C54 C53 C58 121.7(8) . . ?
C55 C54 C53 117.2(7) . . ?
C55 C54 H54A 121.5 . . ?
C53 C54 H54A 121.3 . . ?
C54 C55 C56 121.2(8) . . ?
C54 C55 H55A 119.8 . . ?
C56 C55 H55A 119.0 . . ?
C57 C56 C55 122.0(9) . . ?
C57 C56 H56A 119.1 . . ?
C55 C56 H56A 118.8 . . ?
C58 C57 C56 116.9(8) . . ?
C58 C57 H57A 121.1 . . ?
C56 C57 H57A 122.0 . . ?
C57 C58 C53 121.0(8) . . ?
C57 C58 N51 132.0(7) . . ?
C53 C58 N51 106.9(7) . . ?
N52 C59 H59A 109.8 . . ?
N52 C59 H59B 109.2 . . ?
H59A C59 H59B 109.5 . . ?
N52 C59 H59C 109.4 . . ?
H59A C59 H59C 109.5 . . ?
H59B C59 H59C 109.5 . . ?
C62 N61 C68 104.1(6) . . ?
C62 N61 Tb1 117.3(5) . . ?
C68 N61 Tb1 130.6(5) . . ?
C62 N62 C63 106.1(6) . . ?
C62 N62 C69 125.5(7) . . ?
C63 N62 C69 128.4(7) . . ?
N2 C61 C62 109.7(6) . . ?
N2 C61 H61A 109.4 . . ?
C62 C61 H61A 110.2 . . ?
N2 C61 H61B 109.5 . . ?
C62 C61 H61B 109.4 . . ?
H61A C61 H61B 108.6 . . ?
N61 C62 N62 114.4(7) . . ?
N61 C62 C61 122.0(7) . . ?
N62 C62 C61 123.4(7) . . ?
N62 C63 C68 106.5(7) . . ?
N62 C63 C64 131.3(8) . . ?
C68 C63 C64 122.0(8) . . ?
C63 C64 C65 115.3(9) . . ?
C63 C64 H64A 120.9 . . ?
C65 C64 H64A 123.7 . . ?
C66 C65 C64 121.7(9) . . ?
C66 C65 H65A 119.6 . . ?
C64 C65 H65A 118.8 . . ?
C65 C66 C67 122.9(8) . . ?
C65 C66 H66A 118.5 . . ?
C67 C66 H66A 118.6 . . ?
C68 C67 C66 116.4(8) . . ?
C68 C67 H67A 121.7 . . ?
C66 C67 H67A 121.8 . . ?
C67 C68 C63 121.5(7) . . ?
C67 C68 N61 129.7(7) . . ?
C63 C68 N61 108.8(6) . . ?
N62 C69 H69A 110.0 . . ?
N62 C69 H69B 109.5 . . ?
H69A C69 H69B 109.5 . . ?
N62 C69 H69C 108.9 . . ?
H69A C69 H69C 109.5 . . ?
H69B C69 H69C 109.5 . . ?
O12 Cl1 O13 111.8(6) . . ?
O12 Cl1 O11 109.7(5) . . ?
O13 Cl1 O11 109.0(5) . . ?
O12 Cl1 O14 108.2(6) . . ?
O13 Cl1 O14 107.1(5) . . ?
O11 Cl1 O14 110.9(6) . . ?
O24 Cl2 O21 116.2(8) . . ?
O24 Cl2 O22 115.3(7) . . ?
O21 Cl2 O22 113.7(6) . . ?
O24 Cl2 O23 104.7(7) . . ?
O21 Cl2 O23 103.7(8) . . ?
O22 Cl2 O23 100.6(7) . . ?
O32 Cl3 O33 110.3(4) . . ?
O32 Cl3 O31 111.6(5) . . ?
O33 Cl3 O31 109.8(5) . . ?
O32 Cl3 O34 110.5(5) . . ?
O33 Cl3 O34 107.8(5) . . ?
O31 Cl3 O34 106.7(4) . . ?
N1W C1W C2W 173.9(15) . . ?
C1W C2W H2WA 108.0 . . ?
C1W C2W H2WB 111.4 . . ?
H2WA C2W H2WB 109.5 . . ?
C1W C2W H2WC 109.0 . . ?
H2WA C2W H2WC 109.5 . . ?
H2WB C2W H2WC 109.5 . . ?

loop_
_geom_bond_atom_site_label_1
_geom_bond_atom_site_label_2
_geom_bond_distance
_geom_bond_site_symmetry_2
_geom_bond_publ_flag
Tb1 N11 2.442(6) . ?
Tb1 N51 2.443(6) . ?
Tb1 N21 2.464(5) . ?
Tb1 N41 2.469(6) . ?
Tb1 N31 2.484(6) . ?
Tb1 N61 2.485(6) . ?
Tb1 N2 2.652(6) . ?
Tb1 N1 2.697(6) . ?
N1 C31 1.467(9) . ?
N1 C11 1.471(9) . ?
N1 C21 1.477(9) . ?
N2 C41 1.480(9) . ?
N2 C61 1.491(9) . ?
N2 C51 1.505(9) . ?
N11 C12 1.328(9) . ?
N11 C18 1.422(8) . ?
N12 C12 1.323(9) . ?
N12 C13 1.382(9) . ?
N12 C19 1.452(9) . ?
C11 C12 1.506(10) . ?
C11 H11A 0.9600 . ?
C11 H11B 0.9601 . ?
C13 C18 1.400(11) . ?
C13 C14 1.409(10) . ?
C14 C15 1.327(12) . ?
C14 H14A 0.9600 . ?
C15 C16 1.445(13) . ?
C15 H15A 0.9600 . ?
C16 C17 1.397(11) . ?
C16 H16A 0.9599 . ?
C17 C18 1.363(10) . ?
C17 H17A 0.9599 . ?
C19 H19A 0.9600 . ?
C19 H19B 0.9600 . ?
C19 H19C 0.9599 . ?
N21 C22 1.315(9) . ?
N21 C28 1.383(10) . ?
N22 C22 1.363(9) . ?
N22 C23 1.407(12) . ?
N22 C29 1.444(11) . ?
C21 C22 1.487(11) . ?
C21 H21A 0.9600 . ?
C21 H21B 0.9599 . ?
C23 C24 1.386(13) . ?
C23 C28 1.393(11) . ?
C24 C25 1.371(15) . ?
C24 H24A 0.9601 . ?
C25 C26 1.416(13) . ?
C25 H25A 0.9599 . ?
C26 C27 1.325(12) . ?
C26 H26A 0.9600 . ?
C27 C28 1.392(12) . ?
C27 H27A 0.9600 . ?
C29 H29A 0.9600 . ?
C29 H29B 0.9599 . ?
C29 H29C 0.9600 . ?
N31 C32 1.336(9) . ?
N31 C38 1.408(10) . ?
N32 C32 1.331(9) . ?
N32 C33 1.353(10) . ?
N32 C39 1.456(10) . ?
C31 C32 1.501(10) . ?
C31 H31A 0.9599 . ?
C31 H31B 0.9600 . ?
C33 C34 1.385(11) . ?
C33 C38 1.424(11) . ?
C34 C35 1.362(13) . ?
C34 H34A 0.9600 . ?
C35 C36 1.385(14) . ?
C35 H35A 0.9599 . ?
C36 C37 1.407(12) . ?
C36 H36A 0.9600 . ?
C37 C38 1.360(11) . ?
C37 H37A 0.9600 . ?
C39 H39A 0.9599 . ?
C39 H39B 0.9600 . ?
C39 H39C 0.9601 . ?
N41 C42 1.333(9) . ?
N41 C48 1.403(8) . ?
N42 C42 1.340(9) . ?
N42 C43 1.373(10) . ?
N42 C49 1.485(9) . ?
C41 C42 1.470(10) . ?
C41 H41A 0.9600 . ?
C41 H41B 0.9600 . ?
C43 C48 1.375(11) . ?
C43 C44 1.382(10) . ?
C44 C45 1.397(12) . ?
C44 H44A 0.9600 . ?
C45 C46 1.383(13) . ?
C45 H45A 0.9600 . ?
C46 C47 1.364(11) . ?
C46 H46A 0.9600 . ?
C47 C48 1.415(11) . ?
C47 H47A 0.9600 . ?
C49 H49A 0.9601 . ?
C49 H49B 0.9599 . ?
C49 H49C 0.9601 . ?
N51 C52 1.311(9) . ?
N51 C58 1.422(10) . ?
N52 C52 1.345(9) . ?
N52 C53 1.382(11) . ?
N52 C59 1.435(10) . ?
C51 C52 1.499(11) . ?
C51 H51A 0.9600 . ?
C51 H51B 0.9600 . ?
C53 C54 1.388(11) . ?
C53 C58 1.394(10) . ?
C54 C55 1.373(13) . ?
C54 H54A 0.9601 . ?
C55 C56 1.388(12) . ?
C55 H55A 0.9599 . ?
C56 C57 1.386(11) . ?
C56 H56A 0.9600 . ?
C57 C58 1.383(11) . ?
C57 H57A 0.9601 . ?
C59 H59A 0.9599 . ?
C59 H59B 0.9599 . ?
C59 H59C 0.9600 . ?
N61 C62 1.317(9) . ?
N61 C68 1.389(9) . ?
N62 C62 1.331(9) . ?
N62 C63 1.369(10) . ?
N62 C69 1.456(10) . ?
C61 C62 1.498(10) . ?
C61 H61A 0.9599 . ?
C61 H61B 0.9600 . ?
C63 C68 1.388(10) . ?
C63 C64 1.397(12) . ?
C64 C65 1.426(13) . ?
C64 H64A 0.9599 . ?
C65 C66 1.345(13) . ?
C65 H65A 0.9601 . ?
C66 C67 1.396(11) . ?
C66 H66A 0.9600 . ?
C67 C68 1.385(10) . ?
C67 H67A 0.9600 . ?
C69 H69A 0.9600 . ?
C69 H69B 0.9601 . ?
C69 H69C 0.9600 . ?
Cl1 O12 1.353(8) . ?
Cl1 O13 1.390(8) . ?
Cl1 O11 1.403(7) . ?
Cl1 O14 1.405(7) . ?
Cl2 O24 1.310(10) . ?
Cl2 O21 1.335(10) . ?
Cl2 O22 1.363(10) . ?
Cl2 O23 1.584(14) . ?
Cl3 O32 1.407(4) . ?
Cl3 O33 1.417(4) . ?
Cl3 O31 1.417(4) . ?
Cl3 O34 1.450(5) . ?
N1W C1W 1.075(16) . ?
C1W C2W 1.438(16) . ?
C2W H2WA 0.9601 . ?
C2W H2WB 0.9600 . ?
C2W H2WC 0.9600 . ?

loop_
_geom_torsion_atom_site_label_1
_geom_torsion_atom_site_label_2
_geom_torsion_atom_site_label_3
_geom_torsion_atom_site_label_4
_geom_torsion
_geom_torsion_site_symmetry_1
_geom_torsion_site_symmetry_2
_geom_torsion_site_symmetry_3
_geom_torsion_site_symmetry_4
_geom_torsion_publ_flag
N11 Tb1 N1 C31 83.4(4) . . . . ?
N51 Tb1 N1 C31 18.0(5) . . . . ?
N21 Tb1 N1 C31 -156.7(5) . . . . ?
N41 Tb1 N1 C31 -100.2(4) . . . . ?
N31 Tb1 N1 C31 -36.7(4) . . . . ?
N61 Tb1 N1 C31 138.1(4) . . . . ?
N2 Tb1 N1 C31 -70(15) . . . . ?
N11 Tb1 N1 C11 -35.8(4) . . . . ?
N51 Tb1 N1 C11 -101.1(4) . . . . ?
N21 Tb1 N1 C11 84.2(4) . . . . ?
N41 Tb1 N1 C11 140.6(4) . . . . ?
N31 Tb1 N1 C11 -155.8(5) . . . . ?
N61 Tb1 N1 C11 19.0(5) . . . . ?
N2 Tb1 N1 C11 171(33) . . . . ?
N11 Tb1 N1 C21 -156.1(5) . . . . ?
N51 Tb1 N1 C21 138.5(4) . . . . ?
N21 Tb1 N1 C21 -36.2(4) . . . . ?
N41 Tb1 N1 C21 20.3(5) . . . . ?
N31 Tb1 N1 C21 83.8(5) . . . . ?
N61 Tb1 N1 C21 -101.4(5) . . . . ?
N2 Tb1 N1 C21 51(15) . . . . ?
N11 Tb1 N2 C41 139.1(4) . . . . ?
N51 Tb1 N2 C41 -156.1(5) . . . . ?
N21 Tb1 N2 C41 18.6(5) . . . . ?
N41 Tb1 N2 C41 -37.3(4) . . . . ?
N31 Tb1 N2 C41 -100.8(4) . . . . ?
N61 Tb1 N2 C41 84.3(4) . . . . ?
N1 Tb1 N2 C41 -68(15) . . . . ?
N11 Tb1 N2 C61 19.5(5) . . . . ?
N51 Tb1 N2 C61 84.3(4) . . . . ?
N21 Tb1 N2 C61 -101.0(4) . . . . ?
N41 Tb1 N2 C61 -156.9(5) . . . . ?
N31 Tb1 N2 C61 139.6(4) . . . . ?
N61 Tb1 N2 C61 -35.3(4) . . . . ?
N1 Tb1 N2 C61 172(25) . . . . ?
N11 Tb1 N2 C51 -100.6(5) . . . . ?
N51 Tb1 N2 C51 -35.7(4) . . . . ?
N21 Tb1 N2 C51 139.0(4) . . . . ?
N41 Tb1 N2 C51 83.0(5) . . . . ?
N31 Tb1 N2 C51 19.5(5) . . . . ?
N61 Tb1 N2 C51 -155.3(5) . . . . ?
N1 Tb1 N2 C51 52(16) . . . . ?
N51 Tb1 N11 C12 158.0(5) . . . . ?
N21 Tb1 N11 C12 -19.0(5) . . . . ?
N41 Tb1 N11 C12 -44(3) . . . . ?
N31 Tb1 N11 C12 85.4(5) . . . . ?
N61 Tb1 N11 C12 -97.4(5) . . . . ?
N2 Tb1 N11 C12 -146.9(5) . . . . ?
N1 Tb1 N11 C12 33.4(5) . . . . ?
N51 Tb1 N11 C18 -59.9(6) . . . . ?
N21 Tb1 N11 C18 123.1(6) . . . . ?
N41 Tb1 N11 C18 98(3) . . . . ?
N31 Tb1 N11 C18 -132.5(6) . . . . ?
N61 Tb1 N11 C18 44.7(6) . . . . ?
N2 Tb1 N11 C18 -4.9(6) . . . . ?
N1 Tb1 N11 C18 175.5(6) . . . . ?
C31 N1 C11 C12 -84.2(7) . . . . ?
C21 N1 C11 C12 154.6(6) . . . . ?
Tb1 N1 C11 C12 35.2(6) . . . . ?
C13 N12 C12 N11 1.2(8) . . . . ?
C19 N12 C12 N11 -176.8(7) . . . . ?
C13 N12 C12 C11 178.1(7) . . . . ?
C19 N12 C12 C11 0.1(11) . . . . ?
C18 N11 C12 N12 -1.9(8) . . . . ?
Tb1 N11 C12 N12 148.5(5) . . . . ?
C18 N11 C12 C11 -178.9(6) . . . . ?
Tb1 N11 C12 C11 -28.4(8) . . . . ?
N1 C11 C12 N12 175.0(6) . . . . ?
N1 C11 C12 N11 -8.3(9) . . . . ?
C12 N12 C13 C18 0.1(8) . . . . ?
C19 N12 C13 C18 178.1(7) . . . . ?
C12 N12 C13 C14 -178.2(9) . . . . ?
C19 N12 C13 C14 -0.2(13) . . . . ?
N12 C13 C14 C15 179.3(8) . . . . ?
C18 C13 C14 C15 1.1(12) . . . . ?
C13 C14 C15 C16 -1.7(14) . . . . ?
C14 C15 C16 C17 2.1(13) . . . . ?
C15 C16 C17 C18 -1.9(12) . . . . ?
C16 C17 C18 C13 1.5(11) . . . . ?
C16 C17 C18 N11 -176.5(8) . . . . ?
N12 C13 C18 C17 -179.7(7) . . . . ?
C14 C13 C18 C17 -1.1(12) . . . . ?
N12 C13 C18 N11 -1.3(8) . . . . ?
C14 C13 C18 N11 177.3(7) . . . . ?
C12 N11 C18 C17 -179.9(8) . . . . ?
Tb1 N11 C18 C17 34.4(11) . . . . ?
C12 N11 C18 C13 1.9(8) . . . . ?
Tb1 N11 C18 C13 -143.9(5) . . . . ?
N11 Tb1 N21 C22 83.7(5) . . . . ?
N51 Tb1 N21 C22 -58(3) . . . . ?
N41 Tb1 N21 C22 -97.8(5) . . . . ?
N31 Tb1 N21 C22 -20.8(5) . . . . ?
N61 Tb1 N21 C22 156.3(5) . . . . ?
N2 Tb1 N21 C22 -147.9(5) . . . . ?
N1 Tb1 N21 C22 31.3(5) . . . . ?
N11 Tb1 N21 C28 -132.1(6) . . . . ?
N51 Tb1 N21 C28 86(2) . . . . ?
N41 Tb1 N21 C28 46.4(6) . . . . ?
N31 Tb1 N21 C28 123.4(6) . . . . ?
N61 Tb1 N21 C28 -59.5(6) . . . . ?
N2 Tb1 N21 C28 -3.7(6) . . . . ?
N1 Tb1 N21 C28 175.5(6) . . . . ?
C31 N1 C21 C22 157.0(6) . . . . ?
C11 N1 C21 C22 -82.5(7) . . . . ?
Tb1 N1 C21 C22 37.0(7) . . . . ?
C28 N21 C22 N22 -0.2(9) . . . . ?
Tb1 N21 C22 N22 152.5(5) . . . . ?
C28 N21 C22 C21 -177.4(7) . . . . ?
Tb1 N21 C22 C21 -24.8(9) . . . . ?
C23 N22 C22 N21 -1.5(9) . . . . ?
C29 N22 C22 N21 -179.8(8) . . . . ?
C23 N22 C22 C21 175.9(7) . . . . ?
C29 N22 C22 C21 -2.4(13) . . . . ?
N1 C21 C22 N21 -11.7(10) . . . . ?
N1 C21 C22 N22 171.2(7) . . . . ?
C22 N22 C23 C24 -178.1(9) . . . . ?
C29 N22 C23 C24 0.2(15) . . . . ?
C22 N22 C23 C28 2.4(8) . . . . ?
C29 N22 C23 C28 -179.2(8) . . . . ?
C28 C23 C24 C25 -1.3(14) . . . . ?
N22 C23 C24 C25 179.3(9) . . . . ?
C23 C24 C25 C26 0.6(14) . . . . ?
C24 C25 C26 C27 0.3(14) . . . . ?
C25 C26 C27 C28 -0.5(13) . . . . ?
C22 N21 C28 C27 177.8(8) . . . . ?
Tb1 N21 C28 C27 30.8(12) . . . . ?
C22 N21 C28 C23 1.8(8) . . . . ?
Tb1 N21 C28 C23 -145.2(5) . . . . ?
C26 C27 C28 N21 -176.0(8) . . . . ?
C26 C27 C28 C23 -0.2(12) . . . . ?
C24 C23 C28 N21 177.8(8) . . . . ?
N22 C23 C28 N21 -2.7(8) . . . . ?
C24 C23 C28 C27 1.2(12) . . . . ?
N22 C23 C28 C27 -179.3(7) . . . . ?
N11 Tb1 N31 C32 -20.8(5) . . . . ?
N51 Tb1 N31 C32 -99.2(5) . . . . ?
N21 Tb1 N31 C32 83.8(5) . . . . ?
N41 Tb1 N31 C32 156.6(5) . . . . ?
N61 Tb1 N31 C32 -57(3) . . . . ?
N2 Tb1 N31 C32 -149.0(5) . . . . ?
N1 Tb1 N31 C32 31.4(5) . . . . ?
N11 Tb1 N31 C38 124.1(5) . . . . ?
N51 Tb1 N31 C38 45.7(5) . . . . ?
N21 Tb1 N31 C38 -131.3(5) . . . . ?
N41 Tb1 N31 C38 -58.5(6) . . . . ?
N61 Tb1 N31 C38 88(3) . . . . ?
N2 Tb1 N31 C38 -4.1(6) . . . . ?
N1 Tb1 N31 C38 176.3(6) . . . . ?
C11 N1 C31 C32 157.5(6) . . . . ?
C21 N1 C31 C32 -81.3(7) . . . . ?
Tb1 N1 C31 C32 38.4(6) . . . . ?
C33 N32 C32 N31 -0.4(8) . . . . ?
C39 N32 C32 N31 178.0(8) . . . . ?
C33 N32 C32 C31 174.8(7) . . . . ?
C39 N32 C32 C31 -6.8(13) . . . . ?
C38 N31 C32 N32 -0.8(8) . . . . ?
Tb1 N31 C32 N32 151.4(5) . . . . ?
C38 N31 C32 C31 -176.2(6) . . . . ?
Tb1 N31 C32 C31 -24.0(9) . . . . ?
N1 C31 C32 N32 172.4(7) . . . . ?
N1 C31 C32 N31 -12.8(9) . . . . ?
C32 N32 C33 C34 -178.1(8) . . . . ?
C39 N32 C33 C34 3.5(14) . . . . ?
C32 N32 C33 C38 1.4(8) . . . . ?
C39 N32 C33 C38 -177.0(8) . . . . ?
N32 C33 C34 C35 -179.7(8) . . . . ?
C38 C33 C34 C35 0.8(11) . . . . ?
C33 C34 C35 C36 0.1(13) . . . . ?
C34 C35 C36 C37 -0.6(14) . . . . ?
C35 C36 C37 C38 0.2(13) . . . . ?
C36 C37 C38 N31 -178.0(7) . . . . ?
C36 C37 C38 C33 0.8(11) . . . . ?
C32 N31 C38 C37 -179.5(8) . . . . ?
Tb1 N31 C38 C37 32.7(11) . . . . ?
C32 N31 C38 C33 1.6(8) . . . . ?
Tb1 N31 C38 C33 -146.2(5) . . . . ?
N32 C33 C38 C37 179.1(7) . . . . ?
C34 C33 C38 C37 -1.3(11) . . . . ?
N32 C33 C38 N31 -1.9(8) . . . . ?
C34 C33 C38 N31 177.7(7) . . . . ?
N11 Tb1 N41 C42 -71(3) . . . . ?
N51 Tb1 N41 C42 87.3(5) . . . . ?
N21 Tb1 N41 C42 -95.8(5) . . . . ?
N31 Tb1 N41 C42 159.6(5) . . . . ?
N61 Tb1 N41 C42 -17.7(5) . . . . ?
N2 Tb1 N41 C42 34.1(5) . . . . ?
N1 Tb1 N41 C42 -146.3(5) . . . . ?
N11 Tb1 N41 C48 69(3) . . . . ?
N51 Tb1 N41 C48 -132.7(6) . . . . ?
N21 Tb1 N41 C48 44.2(6) . . . . ?
N31 Tb1 N41 C48 -60.4(6) . . . . ?
N61 Tb1 N41 C48 122.2(6) . . . . ?
N2 Tb1 N41 C48 174.0(7) . . . . ?
N1 Tb1 N41 C48 -6.4(7) . . . . ?
C61 N2 C41 C42 156.5(6) . . . . ?
C51 N2 C41 C42 -83.2(7) . . . . ?
Tb1 N2 C41 C42 37.0(6) . . . . ?
C48 N41 C42 N42 -1.1(8) . . . . ?
Tb1 N41 C42 N42 148.3(5) . . . . ?
C48 N41 C42 C41 -178.3(7) . . . . ?
Tb1 N41 C42 C41 -28.9(9) . . . . ?
C43 N42 C42 N41 0.9(8) . . . . ?
C49 N42 C42 N41 179.8(7) . . . . ?
C43 N42 C42 C41 178.0(7) . . . . ?
C49 N42 C42 C41 -3.0(12) . . . . ?
N2 C41 C42 N41 -8.3(10) . . . . ?
N2 C41 C42 N42 174.9(6) . . . . ?
C42 N42 C43 C48 -0.2(8) . . . . ?
C49 N42 C43 C48 -179.2(7) . . . . ?
C42 N42 C43 C44 178.9(9) . . . . ?
C49 N42 C43 C44 -0.1(14) . . . . ?
N42 C43 C44 C45 -177.4(8) . . . . ?
C48 C43 C44 C45 1.7(12) . . . . ?
C43 C44 C45 C46 -2.0(14) . . . . ?
C44 C45 C46 C47 2.4(16) . . . . ?
C45 C46 C47 C48 -2.3(14) . . . . ?
N42 C43 C48 N41 -0.5(9) . . . . ?
C44 C43 C48 N41 -179.7(7) . . . . ?
N42 C43 C48 C47 177.5(7) . . . . ?
C44 C43 C48 C47 -1.7(12) . . . . ?
C42 N41 C48 C43 0.9(8) . . . . ?
Tb1 N41 C48 C43 -141.8(6) . . . . ?
C42 N41 C48 C47 -176.8(8) . . . . ?
Tb1 N41 C48 C47 40.4(11) . . . . ?
C46 C47 C48 C43 1.9(12) . . . . ?
C46 C47 C48 N41 179.4(8) . . . . ?
N11 Tb1 N51 C52 158.8(5) . . . . ?
N21 Tb1 N51 C52 -59(3) . . . . ?
N41 Tb1 N51 C52 -19.9(5) . . . . ?
N31 Tb1 N51 C52 -96.9(5) . . . . ?
N61 Tb1 N51 C52 86.3(5) . . . . ?
N2 Tb1 N51 C52 33.3(5) . . . . ?
N1 Tb1 N51 C52 -145.9(5) . . . . ?
N11 Tb1 N51 C58 -59.1(5) . . . . ?
N21 Tb1 N51 C58 83(2) . . . . ?
N41 Tb1 N51 C58 122.1(5) . . . . ?
N31 Tb1 N51 C58 45.2(5) . . . . ?
N61 Tb1 N51 C58 -131.7(5) . . . . ?
N2 Tb1 N51 C58 175.3(6) . . . . ?
N1 Tb1 N51 C58 -3.9(6) . . . . ?
C41 N2 C51 C52 155.2(6) . . . . ?
C61 N2 C51 C52 -84.4(7) . . . . ?
Tb1 N2 C51 C52 35.4(7) . . . . ?
C58 N51 C52 N52 1.4(8) . . . . ?
Tb1 N51 C52 N52 151.5(5) . . . . ?
C58 N51 C52 C51 -177.6(7) . . . . ?
Tb1 N51 C52 C51 -27.5(9) . . . . ?
C53 N52 C52 N51 -3.3(8) . . . . ?
C59 N52 C52 N51 -178.2(7) . . . . ?
C53 N52 C52 C51 175.7(7) . . . . ?
C59 N52 C52 C51 0.9(11) . . . . ?
N2 C51 C52 N51 -8.5(10) . . . . ?
N2 C51 C52 N52 172.5(6) . . . . ?
C52 N52 C53 C54 -173.6(8) . . . . ?
C59 N52 C53 C54 1.1(13) . . . . ?
C52 N52 C53 C58 3.8(8) . . . . ?
C59 N52 C53 C58 178.5(7) . . . . ?
N52 C53 C54 C55 179.2(8) . . . . ?
C58 C53 C54 C55 2.1(11) . . . . ?
C53 C54 C55 C56 -1.0(13) . . . . ?
C54 C55 C56 C57 0.3(14) . . . . ?
C55 C56 C57 C58 -0.6(12) . . . . ?
C56 C57 C58 C53 1.7(11) . . . . ?
C56 C57 C58 N51 -174.6(8) . . . . ?
N52 C53 C58 C57 179.8(7) . . . . ?
C54 C53 C58 C57 -2.5(11) . . . . ?
N52 C53 C58 N51 -3.1(8) . . . . ?
C54 C53 C58 N51 174.6(7) . . . . ?
C52 N51 C58 C57 177.8(8) . . . . ?
Tb1 N51 C58 C57 32.2(11) . . . . ?
C52 N51 C58 C53 1.1(8) . . . . ?
Tb1 N51 C58 C53 -144.5(5) . . . . ?
N11 Tb1 N61 C62 -100.5(5) . . . . ?
N51 Tb1 N61 C62 -22.2(5) . . . . ?
N21 Tb1 N61 C62 155.1(5) . . . . ?
N41 Tb1 N61 C62 82.3(5) . . . . ?
N31 Tb1 N61 C62 -64(3) . . . . ?
N2 Tb1 N61 C62 30.7(5) . . . . ?
N1 Tb1 N61 C62 -149.7(5) . . . . ?
N11 Tb1 N61 C68 43.1(6) . . . . ?
N51 Tb1 N61 C68 121.4(6) . . . . ?
N21 Tb1 N61 C68 -61.3(6) . . . . ?
N41 Tb1 N61 C68 -134.1(6) . . . . ?
N31 Tb1 N61 C68 80(3) . . . . ?
N2 Tb1 N61 C68 174.3(6) . . . . ?
N1 Tb1 N61 C68 -6.1(6) . . . . ?
C41 N2 C61 C62 -81.5(7) . . . . ?
C51 N2 C61 C62 157.8(6) . . . . ?
Tb1 N2 C61 C62 37.7(6) . . . . ?
C68 N61 C62 N62 -0.1(8) . . . . ?
Tb1 N61 C62 N62 152.2(5) . . . . ?
C68 N61 C62 C61 -174.8(6) . . . . ?
Tb1 N61 C62 C61 -22.5(9) . . . . ?
C63 N62 C62 N61 0.7(9) . . . . ?
C69 N62 C62 N61 -178.3(7) . . . . ?
C63 N62 C62 C61 175.4(7) . . . . ?
C69 N62 C62 C61 -3.6(12) . . . . ?
N2 C61 C62 N61 -12.9(9) . . . . ?
N2 C61 C62 N62 172.8(6) . . . . ?
C62 N62 C63 C68 -1.1(8) . . . . ?
C69 N62 C63 C68 177.9(8) . . . . ?
C62 N62 C63 C64 -176.9(9) . . . . ?
C69 N62 C63 C64 2.1(14) . . . . ?
N62 C63 C64 C65 175.1(8) . . . . ?
C68 C63 C64 C65 -0.1(12) . . . . ?
C63 C64 C65 C66 3.0(14) . . . . ?
C64 C65 C66 C67 -3.2(14) . . . . ?
C65 C66 C67 C68 0.2(12) . . . . ?
C66 C67 C68 C63 2.7(11) . . . . ?
C66 C67 C68 N61 -177.4(7) . . . . ?
N62 C63 C68 C67 -179.0(7) . . . . ?
C64 C63 C68 C67 -2.8(12) . . . . ?
N62 C63 C68 N61 1.0(8) . . . . ?
C64 C63 C68 N61 177.3(7) . . . . ?
C62 N61 C68 C67 179.5(7) . . . . ?
Tb1 N61 C68 C67 32.4(11) . . . . ?
C62 N61 C68 C63 -0.6(8) . . . . ?
Tb1 N61 C68 C63 -147.6(5) . . . . ?
